data_7120253
loop_
_publ_author_name
'Zhang, Junliang'
'Xu, Bing'
'Zhang, Zhan-Ming'
'Liu, Bing'
'Xu, Shan'
'Zhou, Lu-Jia'

_publ_section_title
;
 Copper(I)-Catalyzed Asymmetric Exo-selective [3+2] Cycloaddition of
 Azomethine Ylides with \b-Trifluoromethyl \b, \b-Disubstituted Enones
;
_journal_name_full 'Chem. Commun.'
_journal_paper_doi 10.1039/C7CC03015K
_journal_year 2017
_chemical_formula_sum 'C21 H20 Br Cl F3 N O3'
_chemical_formula_weight 506.74
_chemical_name_systematic
; 
 ? 
;
_space_group_IT_number 4
_symmetry_cell_setting monoclinic
_symmetry_space_group_name_Hall 'P 2yb'
_symmetry_space_group_name_H-M 'P 1 21 1'
_atom_sites_solution_hydrogens geom
_atom_sites_solution_primary direct
_atom_sites_solution_secondary difmap
_audit_creation_method SHELXL-97
_audit_update_record
;
2017-03-06 deposited with the CCDC.
2017-06-07 downloaded from the CCDC.
;
_cell_angle_alpha 90.00
_cell_angle_beta 98.625(2)
_cell_angle_gamma 90.00
_cell_formula_units_Z 2
_cell_length_a 7.9928(7)
_cell_length_b 10.3771(9)
_cell_length_c 12.8507(11)
_cell_measurement_reflns_used 6077
_cell_measurement_temperature 296(2)
_cell_measurement_theta_max 26.30
_cell_measurement_theta_min 2.53
_cell_volume 1053.81(16)
_computing_structure_refinement 'SHELXL-97 (Sheldrick, 2008)'
_computing_structure_solution 'SHELXS-97 (Sheldrick, 2008)'
_diffrn_ambient_temperature 296(2)
_diffrn_measured_fraction_theta_full 0.999
_diffrn_measured_fraction_theta_max 0.999
_diffrn_measurement_device_type 'Bruker Apex II CCD'
_diffrn_radiation_monochromator graphite
_diffrn_radiation_source 'fine-focus sealed tube'
_diffrn_radiation_type MoK\a
_diffrn_radiation_wavelength 0.71073
_diffrn_reflns_av_R_equivalents 0.0260
_diffrn_reflns_av_sigmaI/netI 0.0395
_diffrn_reflns_limit_h_max 9
_diffrn_reflns_limit_h_min -9
_diffrn_reflns_limit_k_max 12
_diffrn_reflns_limit_k_min -12
_diffrn_reflns_limit_l_max 15
_diffrn_reflns_limit_l_min -15
_diffrn_reflns_number 12160
_diffrn_reflns_theta_full 25.01
_diffrn_reflns_theta_max 25.01
_diffrn_reflns_theta_min 1.60
_exptl_absorpt_coefficient_mu 2.126
_exptl_absorpt_correction_T_max 0.5067
_exptl_absorpt_correction_T_min 0.4547
_exptl_absorpt_correction_type multi-scan
_exptl_absorpt_process_details sadabs
_exptl_crystal_colour colorless
_exptl_crystal_density_diffrn 1.597
_exptl_crystal_density_method 'not measured'
_exptl_crystal_description block
_exptl_crystal_F_000 512
_exptl_crystal_size_max 0.44
_exptl_crystal_size_mid 0.39
_exptl_crystal_size_min 0.37
_refine_diff_density_max 0.242
_refine_diff_density_min -0.182
_refine_diff_density_rms 0.036
_refine_ls_abs_structure_details 'Flack H D (1983), Acta Cryst. A39, 876-881'
_refine_ls_abs_structure_Flack 0.001(6)
_refine_ls_extinction_method none
_refine_ls_goodness_of_fit_ref 1.041
_refine_ls_hydrogen_treatment mixed
_refine_ls_matrix_type full
_refine_ls_number_parameters 271
_refine_ls_number_reflns 3692
_refine_ls_number_restraints 1
_refine_ls_restrained_S_all 1.041
_refine_ls_R_factor_all 0.0308
_refine_ls_R_factor_gt 0.0264
_refine_ls_shift/su_max 0.000
_refine_ls_shift/su_mean 0.000
_refine_ls_structure_factor_coef Fsqd
_refine_ls_weighting_details 'calc w=1/[\s^2^(Fo^2^)+(0.0333P)^2^+0.0349P] where P=(Fo^2^+2Fc^2^)/3'
_refine_ls_weighting_scheme calc
_refine_ls_wR_factor_gt 0.0662
_refine_ls_wR_factor_ref 0.0681
_reflns_number_gt 3350
_reflns_number_total 3692
_reflns_threshold_expression >2sigma(I)
_cod_data_source_file c7cc03015k2.cif
_cod_data_source_block z
_cod_depositor_comments
;
The following automatic conversions were performed:

'_symmetry_cell_setting' value 'Monoclinic' changed to 'monoclinic'
according to
/home/data/users/saulius/crontab/automatic-downloads/rss-feeds/RSC/lib/dictionaries/cif_core.dic
dictionary named 'cif_core.dic' version 2.4.2 from 2011-04-26.

Automatic conversion script
Id: cif_fix_values 4973 2017-02-22 13:04:09Z antanas 
;
_cod_original_sg_symbol_H-M P2(1)
_cod_database_code 7120253

loop_
_symmetry_equiv_pos_as_xyz
'x, y, z'
'-x, y+1/2, -z'

loop_
_atom_site_label
_atom_site_type_symbol
_atom_site_fract_x
_atom_site_fract_y
_atom_site_fract_z
_atom_site_U_iso_or_equiv
_atom_site_adp_type
_atom_site_occupancy
_atom_site_symmetry_multiplicity
_atom_site_calc_flag
_atom_site_refinement_flags
Br1 Br 0.09429(4) 0.64829(4) 0.319298(19) 0.07867(13) Uani 1 1 d .
Cl1 Cl -0.46089(10) 0.75071(9) 0.41891(6) 0.0755(2) Uani 1 1 d .
F1 F 0.34258(19) 0.33012(15) 1.02244(12) 0.0621(4) Uani 1 1 d .
F2 F 0.1278(2) 0.27251(14) 0.91217(14) 0.0684(4) Uani 1 1 d .
F3 F 0.33622(18) 0.36808(14) 0.85823(12) 0.0595(4) Uani 1 1 d .
O1 O 0.5784(2) 0.5474(2) 0.98505(16) 0.0643(5) Uani 1 1 d .
O2 O 0.4555(2) 0.5710(2) 1.12867(14) 0.0578(4) Uani 1 1 d .
O3 O -0.2057(2) 0.42186(18) 0.86174(15) 0.0579(5) Uani 1 1 d .
H3B H -0.2783 0.4291 0.9001 0.087 Uiso 1 1 calc R
N1 N 0.3030(2) 0.6612(2) 0.86296(14) 0.0468(5) Uani 1 1 d .
H1A H 0.3933 0.6904 0.8424 0.056 Uiso 1 1 calc R
C1 C 0.1386(2) 0.6585(2) 0.68521(16) 0.0391(5) Uani 1 1 d .
C2 C 0.2094(3) 0.5599(2) 0.6353(2) 0.0468(6) Uani 1 1 d .
H2A H 0.2636 0.4930 0.6752 0.056 Uiso 1 1 calc R
C3 C 0.2020(3) 0.5578(3) 0.52689(19) 0.0493(6) Uani 1 1 d .
H3A H 0.2512 0.4908 0.4942 0.059 Uiso 1 1 calc R
C4 C 0.1210(3) 0.6562(3) 0.46872(17) 0.0490(5) Uani 1 1 d .
C5 C 0.0567(3) 0.7587(3) 0.5163(2) 0.0533(6) Uani 1 1 d .
H5A H 0.0064 0.8268 0.4761 0.064 Uiso 1 1 calc R
C6 C 0.0670(3) 0.7605(2) 0.6242(2) 0.0478(6) Uani 1 1 d .
H6A H 0.0254 0.8311 0.6567 0.057 Uiso 1 1 calc R
C7 C -0.2330(3) 0.5958(2) 0.7353(2) 0.0428(6) Uani 1 1 d .
C8 C -0.2382(3) 0.5212(2) 0.6460(2) 0.0504(6) Uani 1 1 d .
H8A H -0.1925 0.4386 0.6514 0.061 Uiso 1 1 calc R
C9 C -0.3097(3) 0.5669(3) 0.5492(2) 0.0565(7) Uani 1 1 d .
H9A H -0.3125 0.5158 0.4895 0.068 Uiso 1 1 calc R
C10 C -0.3774(3) 0.6894(3) 0.5413(2) 0.0527(7) Uani 1 1 d .
C11 C -0.3799(3) 0.7634(3) 0.6296(2) 0.0576(7) Uani 1 1 d .
H11A H -0.4303 0.8444 0.6244 0.069 Uiso 1 1 calc R
C12 C -0.3064(3) 0.7161(3) 0.7268(2) 0.0541(7) Uani 1 1 d .
H12A H -0.3068 0.7662 0.7868 0.065 Uiso 1 1 calc R
C13 C 0.1337(3) 0.6543(2) 0.80231(16) 0.0408(5) Uani 1 1 d .
H13A H 0.0699 0.7295 0.8206 0.049 Uiso 1 1 calc R
C14 C 0.0474(3) 0.5311(2) 0.83970(18) 0.0387(5) Uani 1 1 d .
H14A H 0.0625 0.4615 0.7903 0.046 Uiso 1 1 calc R
C15 C 0.1544(3) 0.4957(2) 0.94838(18) 0.0386(5) Uani 1 1 d .
C16 C 0.2866(3) 0.6082(2) 0.96557(18) 0.0414(5) Uani 1 1 d .
H16A H 0.2388 0.6759 1.0055 0.050 Uiso 1 1 calc R
C17 C -0.1424(3) 0.5464(2) 0.8407(2) 0.0447(5) Uani 1 1 d .
H17A H -0.1613 0.6061 0.8968 0.054 Uiso 1 1 calc R
C18 C 0.2397(3) 0.3679(2) 0.9353(2) 0.0477(6) Uani 1 1 d .
C19 C 0.4571(3) 0.5730(2) 1.0255(2) 0.0469(6) Uani 1 1 d .
C20 C 0.6085(4) 0.5229(4) 1.1923(3) 0.0755(9) Uani 1 1 d .
H20A H 0.5950 0.5250 1.2653 0.113 Uiso 1 1 calc R
H20B H 0.7027 0.5760 1.1816 0.113 Uiso 1 1 calc R
H20C H 0.6288 0.4359 1.1722 0.113 Uiso 1 1 calc R
C21 C 0.0604(3) 0.4843(3) 1.0435(2) 0.0554(6) Uani 1 1 d .
H21A H 0.1392 0.4622 1.1048 0.083 Uiso 1 1 calc R
H21B H -0.0246 0.4185 1.0304 0.083 Uiso 1 1 calc R
H21C H 0.0076 0.5652 1.0549 0.083 Uiso 1 1 calc R

loop_
_atom_site_aniso_label
_atom_site_aniso_U_11
_atom_site_aniso_U_22
_atom_site_aniso_U_33
_atom_site_aniso_U_23
_atom_site_aniso_U_13
_atom_site_aniso_U_12
Br1 0.1081(2) 0.0894(2) 0.03496(14) 0.00533(16) -0.00092(13) -0.02373(19)
Cl1 0.0778(5) 0.0825(5) 0.0609(5) 0.0119(4) -0.0068(4) 0.0051(4)
F1 0.0790(9) 0.0483(8) 0.0554(9) 0.0082(7) -0.0018(7) 0.0132(7)
F2 0.0850(11) 0.0359(8) 0.0803(12) 0.0012(7) -0.0002(8) -0.0077(7)
F3 0.0695(9) 0.0551(9) 0.0562(10) -0.0072(7) 0.0165(8) 0.0189(7)
O1 0.0548(10) 0.0808(14) 0.0602(13) 0.0013(11) 0.0176(9) -0.0060(9)
O2 0.0687(10) 0.0675(12) 0.0355(9) -0.0033(9) 0.0017(8) 0.0000(9)
O3 0.0593(10) 0.0543(10) 0.0644(12) 0.0075(9) 0.0236(9) -0.0080(8)
N1 0.0556(10) 0.0458(12) 0.0387(10) 0.0054(11) 0.0059(8) -0.0143(10)
C1 0.0441(10) 0.0366(11) 0.0378(11) 0.0039(11) 0.0102(9) -0.0042(10)
C2 0.0559(13) 0.0461(14) 0.0394(13) 0.0101(11) 0.0103(11) 0.0080(11)
C3 0.0635(14) 0.0496(14) 0.0374(13) -0.0012(12) 0.0156(11) 0.0001(12)
C4 0.0583(12) 0.0560(14) 0.0328(11) 0.0088(14) 0.0070(9) -0.0127(13)
C5 0.0578(14) 0.0536(16) 0.0477(15) 0.0182(13) 0.0056(12) -0.0014(12)
C6 0.0558(13) 0.0389(13) 0.0513(15) 0.0092(11) 0.0166(11) 0.0041(11)
C7 0.0391(11) 0.0446(13) 0.0467(14) -0.0014(10) 0.0125(10) -0.0006(9)
C8 0.0532(13) 0.0422(14) 0.0541(16) -0.0070(12) 0.0020(12) 0.0001(11)
C9 0.0617(15) 0.0516(16) 0.0535(17) -0.0087(13) -0.0005(13) -0.0066(12)
C10 0.0438(13) 0.0615(18) 0.0515(15) 0.0028(12) 0.0027(11) -0.0018(11)
C11 0.0544(14) 0.0538(16) 0.0651(19) 0.0024(14) 0.0104(13) 0.0140(12)
C12 0.0542(15) 0.0556(16) 0.0545(17) -0.0110(13) 0.0147(13) 0.0073(12)
C13 0.0530(12) 0.0329(11) 0.0381(11) 0.0015(12) 0.0119(9) 0.0007(11)
C14 0.0505(12) 0.0327(11) 0.0360(12) 0.0003(9) 0.0160(10) 0.0009(9)
C15 0.0465(12) 0.0387(11) 0.0329(12) 0.0014(9) 0.0135(9) 0.0013(9)
C16 0.0540(13) 0.0380(12) 0.0331(11) -0.0024(9) 0.0097(10) -0.0009(9)
C17 0.0496(12) 0.0423(13) 0.0442(14) -0.0012(11) 0.0136(11) 0.0057(10)
C18 0.0589(13) 0.0395(13) 0.0441(14) 0.0025(11) 0.0057(12) 0.0001(11)
C19 0.0571(14) 0.0418(13) 0.0417(14) -0.0031(11) 0.0070(11) -0.0097(11)
C20 0.0803(19) 0.087(2) 0.0516(18) 0.0086(16) -0.0139(15) -0.0073(17)
C21 0.0646(15) 0.0662(17) 0.0383(13) 0.0083(13) 0.0176(11) 0.0046(13)

loop_
_atom_type_symbol
_atom_type_description
_atom_type_scat_dispersion_real
_atom_type_scat_dispersion_imag
_atom_type_scat_source
C C 0.0033 0.0016 'International Tables Vol C Tables 4.2.6.8 and 6.1.1.4'
H H 0.0000 0.0000 'International Tables Vol C Tables 4.2.6.8 and 6.1.1.4'
N N 0.0061 0.0033 'International Tables Vol C Tables 4.2.6.8 and 6.1.1.4'
O O 0.0106 0.0060 'International Tables Vol C Tables 4.2.6.8 and 6.1.1.4'
F F 0.0171 0.0103 'International Tables Vol C Tables 4.2.6.8 and 6.1.1.4'
Cl Cl 0.1484 0.1585 'International Tables Vol C Tables 4.2.6.8 and 6.1.1.4'
Br Br -0.2901 2.4595 'International Tables Vol C Tables 4.2.6.8 and 6.1.1.4'

loop_
_geom_angle_atom_site_label_1
_geom_angle_atom_site_label_2
_geom_angle_atom_site_label_3
_geom_angle
C19 O2 C20 115.7(2)
C17 O3 H3B 109.5
C16 N1 C13 105.29(16)
C16 N1 H1A 127.4
C13 N1 H1A 127.4
C2 C1 C6 117.9(2)
C2 C1 C13 121.1(2)
C6 C1 C13 120.9(2)
C1 C2 C3 121.5(2)
C1 C2 H2A 119.3
C3 C2 H2A 119.3
C4 C3 C2 118.9(2)
C4 C3 H3A 120.6
C2 C3 H3A 120.6
C5 C4 C3 121.0(2)
C5 C4 Br1 119.5(2)
C3 C4 Br1 119.4(2)
C4 C5 C6 119.4(2)
C4 C5 H5A 120.3
C6 C5 H5A 120.3
C5 C6 C1 121.0(2)
C5 C6 H6A 119.5
C1 C6 H6A 119.5
C12 C7 C8 118.9(3)
C12 C7 C17 121.0(2)
C8 C7 C17 120.0(2)
C9 C8 C7 121.1(2)
C9 C8 H8A 119.5
C7 C8 H8A 119.5
C8 C9 C10 119.3(3)
C8 C9 H9A 120.3
C10 C9 H9A 120.3
C11 C10 C9 120.6(3)
C11 C10 Cl1 119.5(2)
C9 C10 Cl1 119.8(2)
C10 C11 C12 119.3(3)
C10 C11 H11A 120.4
C12 C11 H11A 120.4
C7 C12 C11 120.7(3)
C7 C12 H12A 119.7
C11 C12 H12A 119.7
N1 C13 C1 111.74(15)
N1 C13 C14 107.03(18)
C1 C13 C14 114.09(19)
N1 C13 H13A 107.9
C1 C13 H13A 107.9
C14 C13 H13A 107.9
C17 C14 C13 113.74(18)
C17 C14 C15 115.22(18)
C13 C14 C15 104.98(17)
C17 C14 H14A 107.5
C13 C14 H14A 107.5
C15 C14 H14A 107.5
C18 C15 C21 107.7(2)
C18 C15 C16 111.27(17)
C21 C15 C16 110.23(19)
C18 C15 C14 107.49(18)
C21 C15 C14 117.50(18)
C16 C15 C14 102.56(17)
N1 C16 C19 110.98(19)
N1 C16 C15 107.73(18)
C19 C16 C15 115.49(19)
N1 C16 H16A 107.4
C19 C16 H16A 107.4
C15 C16 H16A 107.4
O3 C17 C7 109.7(2)
O3 C17 C14 106.74(18)
C7 C17 C14 111.52(18)
O3 C17 H17A 109.6
C7 C17 H17A 109.6
C14 C17 H17A 109.6
F2 C18 F3 106.0(2)
F2 C18 F1 105.9(2)
F3 C18 F1 105.5(2)
F2 C18 C15 112.09(19)
F3 C18 C15 113.55(19)
F1 C18 C15 113.1(2)
O1 C19 O2 124.1(2)
O1 C19 C16 124.2(2)
O2 C19 C16 111.8(2)
O2 C20 H20A 109.5
O2 C20 H20B 109.5
H20A C20 H20B 109.5
O2 C20 H20C 109.5
H20A C20 H20C 109.5
H20B C20 H20C 109.5
C15 C21 H21A 109.5
C15 C21 H21B 109.5
H21A C21 H21B 109.5
C15 C21 H21C 109.5
H21A C21 H21C 109.5
H21B C21 H21C 109.5

loop_
_geom_bond_atom_site_label_1
_geom_bond_atom_site_label_2
_geom_bond_distance
Br1 C4 1.902(2)
Cl1 C10 1.735(3)
F1 C18 1.345(3)
F2 C18 1.337(3)
F3 C18 1.343(3)
O1 C19 1.197(3)
O2 C19 1.328(3)
O2 C20 1.454(4)
O3 C17 1.428(3)
O3 H3B 0.8200
N1 C16 1.453(3)
N1 C13 1.458(3)
N1 H1A 0.8600
C1 C2 1.374(3)
C1 C6 1.388(4)
C1 C13 1.512(3)
C2 C3 1.386(3)
C2 H2A 0.9300
C3 C4 1.369(4)
C3 H3A 0.9300
C4 C5 1.365(4)
C5 C6 1.377(4)
C5 H5A 0.9300
C6 H6A 0.9300
C7 C12 1.377(4)
C7 C8 1.380(4)
C7 C17 1.527(4)
C8 C9 1.373(4)
C8 H8A 0.9300
C9 C10 1.379(4)
C9 H9A 0.9300
C10 C11 1.373(4)
C11 C12 1.387(4)
C11 H11A 0.9300
C12 H12A 0.9300
C13 C14 1.562(3)
C13 H13A 0.9800
C14 C17 1.527(3)
C14 C15 1.568(3)
C14 H14A 0.9800
C15 C18 1.513(3)
C15 C21 1.532(3)
C15 C16 1.568(3)
C16 C19 1.506(4)
C16 H16A 0.9800
C17 H17A 0.9800
C20 H20A 0.9600
C20 H20B 0.9600
C20 H20C 0.9600
C21 H21A 0.9600
C21 H21B 0.9600
C21 H21C 0.9600

loop_
_geom_torsion_atom_site_label_1
_geom_torsion_atom_site_label_2
_geom_torsion_atom_site_label_3
_geom_torsion_atom_site_label_4
_geom_torsion
C6 C1 C2 C3 -3.5(4)
C13 C1 C2 C3 174.6(2)
C1 C2 C3 C4 -0.5(4)
C2 C3 C4 C5 3.8(4)
C2 C3 C4 Br1 -175.18(19)
C3 C4 C5 C6 -2.9(4)
Br1 C4 C5 C6 176.06(18)
C4 C5 C6 C1 -1.3(4)
C2 C1 C6 C5 4.4(3)
C13 C1 C6 C5 -173.7(2)
C12 C7 C8 C9 2.3(4)
C17 C7 C8 C9 -175.9(2)
C7 C8 C9 C10 0.0(4)
C8 C9 C10 C11 -2.7(4)
C8 C9 C10 Cl1 177.5(2)
C9 C10 C11 C12 3.0(4)
Cl1 C10 C11 C12 -177.2(2)
C8 C7 C12 C11 -2.0(4)
C17 C7 C12 C11 176.2(2)
C10 C11 C12 C7 -0.6(4)
C16 N1 C13 C1 -159.0(2)
C16 N1 C13 C14 -33.4(2)
C2 C1 C13 N1 66.3(3)
C6 C1 C13 N1 -115.6(2)
C2 C1 C13 C14 -55.3(3)
C6 C1 C13 C14 122.8(2)
N1 C13 C14 C17 144.82(19)
C1 C13 C14 C17 -91.0(2)
N1 C13 C14 C15 18.0(2)
C1 C13 C14 C15 142.13(18)
C17 C14 C15 C18 119.8(2)
C13 C14 C15 C18 -114.24(19)
C17 C14 C15 C21 -1.8(3)
C13 C14 C15 C21 124.2(2)
C17 C14 C15 C16 -122.78(19)
C13 C14 C15 C16 3.1(2)
C13 N1 C16 C19 163.28(19)
C13 N1 C16 C15 35.9(2)
C18 C15 C16 N1 91.1(2)
C21 C15 C16 N1 -149.49(19)
C14 C15 C16 N1 -23.6(2)
C18 C15 C16 C19 -33.6(3)
C21 C15 C16 C19 85.9(2)
C14 C15 C16 C19 -148.26(19)
C12 C7 C17 O3 128.5(2)
C8 C7 C17 O3 -53.3(3)
C12 C7 C17 C14 -113.4(2)
C8 C7 C17 C14 64.8(3)
C13 C14 C17 O3 171.94(18)
C15 C14 C17 O3 -66.8(2)
C13 C14 C17 C7 52.1(3)
C15 C14 C17 C7 173.36(19)
C21 C15 C18 F2 64.0(3)
C16 C15 C18 F2 -175.0(2)
C14 C15 C18 F2 -63.5(2)
C21 C15 C18 F3 -175.8(2)
C16 C15 C18 F3 -54.9(3)
C14 C15 C18 F3 56.7(2)
C21 C15 C18 F1 -55.6(3)
C16 C15 C18 F1 65.4(3)
C14 C15 C18 F1 176.90(19)
C20 O2 C19 O1 -5.8(4)
C20 O2 C19 C16 172.8(2)
N1 C16 C19 O1 -24.9(3)
C15 C16 C19 O1 98.1(3)
N1 C16 C19 O2 156.5(2)
C15 C16 C19 O2 -80.5(3)
